data_2216316
loop_
_publ_author_name
'Qu, Yuan'
'Tian, Lai-Jin'
'Dong, Jie'

_publ_section_title
;
 2-(Anilinomethyl)phenol
;
_journal_coeditor_code BT2613
_journal_issue 12
_journal_name_full 'Acta Crystallographica Section E'
_journal_page_first o4832
_journal_page_last o4832
_journal_paper_doi 10.1107/S1600536807058692
_journal_volume 63
_journal_year 2007
_chemical_formula_iupac 'C13 H13 N O'
_chemical_formula_moiety 'C13 H13 N O'
_chemical_formula_sum 'C13 H13 N O'
_chemical_formula_weight 199.24
_chemical_name_systematic
;
2-(Anilinomethyl)phenol
;
_space_group_IT_number 2
_symmetry_cell_setting triclinic
_symmetry_space_group_name_Hall '-P 1'
_symmetry_space_group_name_H-M 'P -1'
_atom_sites_solution_hydrogens geom
_atom_sites_solution_primary direct
_atom_sites_solution_secondary difmap
_audit_creation_method SHELXL-97
_cell_angle_alpha 90.649(5)
_cell_angle_beta 91.985(4)
_cell_angle_gamma 90.323(5)
_cell_formula_units_Z 2
_cell_length_a 5.5911(16)
_cell_length_b 7.932(2)
_cell_length_c 11.803(3)
_cell_measurement_reflns_used 1673
_cell_measurement_temperature 295(2)
_cell_measurement_theta_max 27.17
_cell_measurement_theta_min 2.57
_cell_volume 523.1(2)
_computing_cell_refinement 'SAINT (Bruker, 2002)'
_computing_data_collection 'SMART (Bruker, 2002)'
_computing_data_reduction 'SAINT (Bruker, 2002)'
_computing_molecular_graphics 'ORTEP-3 for Windows (Farrugia, 1997)'
_computing_publication_material 'SHELXL97 (Sheldrick, 1997)'
_computing_structure_refinement 'SHELXL97 (Sheldrick, 1997)'
_computing_structure_solution 'SHELXS97 (Sheldrick, 1997)'
_diffrn_ambient_temperature 295(2)
_diffrn_measured_fraction_theta_full 0.994
_diffrn_measured_fraction_theta_max 0.994
_diffrn_measurement_device_type 'Bruker SMART APEX detector'
_diffrn_measurement_method '\f and \w scans'
_diffrn_radiation_monochromator graphite
_diffrn_radiation_source 'fine-focus sealed tube'
_diffrn_radiation_type MoK\a
_diffrn_radiation_wavelength 0.71073
_diffrn_reflns_av_R_equivalents 0.0169
_diffrn_reflns_av_sigmaI/netI 0.0244
_diffrn_reflns_limit_h_max 6
_diffrn_reflns_limit_h_min -6
_diffrn_reflns_limit_k_max 9
_diffrn_reflns_limit_k_min -9
_diffrn_reflns_limit_l_max 14
_diffrn_reflns_limit_l_min -14
_diffrn_reflns_number 3981
_diffrn_reflns_theta_full 25.49
_diffrn_reflns_theta_max 25.49
_diffrn_reflns_theta_min 1.73
_diffrn_standards_decay_% 0
_diffrn_standards_interval_count 0
_diffrn_standards_interval_time 0
_diffrn_standards_number 0
_exptl_absorpt_coefficient_mu 0.080
_exptl_absorpt_correction_T_max 0.9892
_exptl_absorpt_correction_T_min 0.9648
_exptl_absorpt_correction_type multi-scan
_exptl_absorpt_process_details '(SADABS; Bruker, 2002)'
_exptl_crystal_colour colorless
_exptl_crystal_density_diffrn 1.265
_exptl_crystal_density_method 'not measured'
_exptl_crystal_description prism
_exptl_crystal_F_000 212
_exptl_crystal_size_max 0.45
_exptl_crystal_size_mid 0.08
_exptl_crystal_size_min 0.06
_refine_diff_density_max 0.137
_refine_diff_density_min -0.187
_refine_ls_extinction_method none
_refine_ls_goodness_of_fit_ref 1.065
_refine_ls_hydrogen_treatment mixed
_refine_ls_matrix_type full
_refine_ls_number_parameters 141
_refine_ls_number_reflns 1943
_refine_ls_number_restraints 0
_refine_ls_restrained_S_all 1.065
_refine_ls_R_factor_all 0.0484
_refine_ls_R_factor_gt 0.0405
_refine_ls_shift/su_max 0.000
_refine_ls_shift/su_mean 0.000
_refine_ls_structure_factor_coef Fsqd
_refine_ls_weighting_details 'calc w=1/[\s^2^(Fo^2^)+(0.0537P)^2^+0.0635P] where P=(Fo^2^+2Fc^2^)/3'
_refine_ls_weighting_scheme calc
_refine_ls_wR_factor_gt 0.1026
_refine_ls_wR_factor_ref 0.1079
_reflns_number_gt 1632
_reflns_number_total 1943
_reflns_threshold_expression >2\s(I)
_cod_data_source_file bt2613.cif
_cod_data_source_block I
_cod_database_code 2216316
_cod_database_fobs_code 2216316

loop_
_symmetry_equiv_pos_as_xyz
'x, y, z'
'-x, -y, -z'

loop_
_atom_site_type_symbol
_atom_site_label
_atom_site_fract_x
_atom_site_fract_y
_atom_site_fract_z
_atom_site_U_iso_or_equiv
_atom_site_adp_type
_atom_site_calc_flag
_atom_site_refinement_flags
_atom_site_occupancy
H H1A 0.524(3) 0.7013(18) 0.9462(12) 0.043(4) Uiso d . 1
N N1 0.6501(2) 0.70555(13) 0.90607(9) 0.0385(3) Uani d . 1
O O1 1.20706(16) 0.62179(11) 1.04289(7) 0.0440(3) Uani d . 1
H H1 1.2523 0.5298 1.0659 0.066 Uiso calc R 1
C C1 0.8734(2) 0.79374(16) 1.08012(11) 0.0391(3) Uani d . 1
C C2 1.0614(2) 0.69432(15) 1.12069(10) 0.0360(3) Uani d . 1
C C3 1.1025(2) 0.67500(18) 1.23582(11) 0.0452(3) Uani d . 1
H H3 1.2296 0.6095 1.2623 0.054 Uiso calc R 1
C C4 0.9552(3) 0.7527(2) 1.31168(12) 0.0532(4) Uani d . 1
H H4 0.9828 0.7387 1.3891 0.064 Uiso calc R 1
C C5 0.7681(3) 0.8508(2) 1.27337(13) 0.0568(4) Uani d . 1
H H5 0.6687 0.9030 1.3245 0.068 Uiso calc R 1
C C6 0.7296(3) 0.87091(19) 1.15865(13) 0.0511(4) Uani d . 1
H H6 0.6036 0.9381 1.1330 0.061 Uiso calc R 1
C C7 0.8315(2) 0.82149(17) 0.95536(11) 0.0431(3) Uani d . 1
H H7A 0.7802 0.9367 0.9433 0.052 Uiso calc R 1
H H7B 0.9806 0.8057 0.9170 0.052 Uiso calc R 1
C C8 0.5870(2) 0.72473(15) 0.78965(11) 0.0382(3) Uani d . 1
C C9 0.7269(3) 0.81622(19) 0.71694(12) 0.0484(4) Uani d . 1
H H9 0.8623 0.8735 0.7451 0.058 Uiso calc R 1
C C10 0.6651(3) 0.8221(2) 0.60285(13) 0.0601(4) Uani d . 1
H H10 0.7602 0.8832 0.5547 0.072 Uiso calc R 1
C C11 0.4659(3) 0.7395(2) 0.55931(13) 0.0643(5) Uani d . 1
H H11 0.4264 0.7436 0.4822 0.077 Uiso calc R 1
C C12 0.3253(3) 0.6506(2) 0.63132(14) 0.0633(5) Uani d . 1
H H12 0.1889 0.5952 0.6026 0.076 Uiso calc R 1
C C13 0.3841(3) 0.64261(19) 0.74551(12) 0.0506(4) Uani d . 1
H H13 0.2874 0.5819 0.7932 0.061 Uiso calc R 1

loop_
_atom_site_aniso_label
_atom_site_aniso_U_11
_atom_site_aniso_U_22
_atom_site_aniso_U_33
_atom_site_aniso_U_12
_atom_site_aniso_U_13
_atom_site_aniso_U_23
N1 0.0351(6) 0.0424(6) 0.0382(6) 0.0004(5) 0.0039(5) 0.0043(5)
O1 0.0447(6) 0.0436(5) 0.0445(5) 0.0068(4) 0.0089(4) 0.0043(4)
C1 0.0363(7) 0.0364(7) 0.0443(7) -0.0025(5) -0.0008(5) 0.0009(5)
C2 0.0342(7) 0.0333(6) 0.0407(7) -0.0037(5) 0.0034(5) -0.0006(5)
C3 0.0437(8) 0.0477(8) 0.0439(8) 0.0024(6) -0.0041(6) 0.0022(6)
C4 0.0596(10) 0.0618(9) 0.0381(7) -0.0005(7) 0.0012(7) -0.0063(7)
C5 0.0555(9) 0.0622(10) 0.0533(9) 0.0066(8) 0.0117(7) -0.0125(7)
C6 0.0433(8) 0.0513(8) 0.0587(9) 0.0104(6) 0.0009(7) -0.0016(7)
C7 0.0405(7) 0.0415(7) 0.0471(8) -0.0010(6) -0.0021(6) 0.0077(6)
C8 0.0388(7) 0.0374(7) 0.0385(7) 0.0086(5) 0.0032(5) 0.0019(5)
C9 0.0445(8) 0.0562(9) 0.0446(8) -0.0005(6) 0.0033(6) 0.0058(6)
C10 0.0632(10) 0.0731(11) 0.0450(9) 0.0025(8) 0.0103(7) 0.0109(7)
C11 0.0764(12) 0.0783(11) 0.0378(8) 0.0056(9) -0.0038(8) 0.0015(7)
C12 0.0626(10) 0.0726(11) 0.0537(9) -0.0068(8) -0.0116(8) -0.0040(8)
C13 0.0490(9) 0.0543(9) 0.0483(8) -0.0050(7) 0.0000(6) 0.0024(6)

loop_
_atom_type_symbol
_atom_type_description
_atom_type_scat_dispersion_real
_atom_type_scat_dispersion_imag
_atom_type_scat_source
C C 0.0033 0.0016 'International Tables Vol C Tables 4.2.6.8 and 6.1.1.4'
H H 0.0000 0.0000 'International Tables Vol C Tables 4.2.6.8 and 6.1.1.4'
N N 0.0061 0.0033 'International Tables Vol C Tables 4.2.6.8 and 6.1.1.4'
O O 0.0106 0.0060 'International Tables Vol C Tables 4.2.6.8 and 6.1.1.4'

loop_
_geom_angle_atom_site_label_1
_geom_angle_atom_site_label_2
_geom_angle_atom_site_label_3
_geom_angle
C8 N1 C7 117.13(11)
C8 N1 H1A 111.0(9)
C7 N1 H1A 111.9(10)
C2 O1 H1 109.5
C6 C1 C2 117.99(12)
C6 C1 C7 120.76(12)
C2 C1 C7 121.23(12)
O1 C2 C3 121.68(12)
O1 C2 C1 117.82(11)
C3 C2 C1 120.47(12)
C4 C3 C2 120.10(13)
C4 C3 H3 119.9
C2 C3 H3 119.9
C5 C4 C3 120.34(14)
C5 C4 H4 119.8
C3 C4 H4 119.8
C4 C5 C6 119.28(14)
C4 C5 H5 120.4
C6 C5 H5 120.4
C5 C6 C1 121.82(14)
C5 C6 H6 119.1
C1 C6 H6 119.1
N1 C7 C1 111.91(11)
N1 C7 H7A 109.2
C1 C7 H7A 109.2
N1 C7 H7B 109.2
C1 C7 H7B 109.2
H7A C7 H7B 107.9
C13 C8 C9 118.75(13)
C13 C8 N1 118.78(12)
C9 C8 N1 122.39(12)
C10 C9 C8 120.00(14)
C10 C9 H9 120.0
C8 C9 H9 120.0
C11 C10 C9 121.12(15)
C11 C10 H10 119.4
C9 C10 H10 119.4
C10 C11 C12 119.03(15)
C10 C11 H11 120.5
C12 C11 H11 120.5
C11 C12 C13 120.81(15)
C11 C12 H12 119.6
C13 C12 H12 119.6
C12 C13 C8 120.29(14)
C12 C13 H13 119.9
C8 C13 H13 119.9

loop_
_geom_bond_atom_site_label_1
_geom_bond_atom_site_label_2
_geom_bond_distance
N1 C8 1.4168(17)
N1 C7 1.4663(17)
N1 H1A 0.861(16)
O1 C2 1.3722(15)
O1 H1 0.8200
C1 C6 1.3874(19)
C1 C2 1.3923(19)
C1 C7 1.5019(18)
C2 C3 1.3806(19)
C3 C4 1.380(2)
C3 H3 0.9300
C4 C5 1.374(2)
C4 H4 0.9300
C5 C6 1.375(2)
C5 H5 0.9300
C6 H6 0.9300
C7 H7A 0.9700
C7 H7B 0.9700
C8 C13 1.3878(19)
C8 C9 1.3890(19)
C9 C10 1.380(2)
C9 H9 0.9300
C10 C11 1.370(2)
C10 H10 0.9300
C11 C12 1.376(2)
C11 H11 0.9300
C12 C13 1.379(2)
C12 H12 0.9300
C13 H13 0.9300

loop_
_geom_hbond_atom_site_label_D
_geom_hbond_atom_site_label_H
_geom_hbond_atom_site_label_A
_geom_hbond_site_symmetry_A
_geom_hbond_distance_DH
_geom_hbond_distance_HA
_geom_hbond_distance_DA
_geom_hbond_angle_DHA
O1 H1 N1 2_767 0.82 1.98 2.7871(16) 170.0
N1 H1A O1 1_455 0.864(16) 2.233(16) 3.0770(17) 165.8(13)

loop_
_geom_torsion_atom_site_label_1
_geom_torsion_atom_site_label_2
_geom_torsion_atom_site_label_3
_geom_torsion_atom_site_label_4
_geom_torsion
C6 C1 C2 O1 -178.32(11)
C7 C1 C2 O1 -0.22(18)
C6 C1 C2 C3 -0.41(19)
C7 C1 C2 C3 177.69(12)
O1 C2 C3 C4 178.62(12)
C1 C2 C3 C4 0.8(2)
C2 C3 C4 C5 -0.5(2)
C3 C4 C5 C6 -0.1(2)
C4 C5 C6 C1 0.5(2)
C2 C1 C6 C5 -0.2(2)
C7 C1 C6 C5 -178.35(13)
C8 N1 C7 C1 177.20(11)
C6 C1 C7 N1 -85.36(15)
C2 C1 C7 N1 96.59(15)
C7 N1 C8 C13 -166.89(12)
C7 N1 C8 C9 16.20(18)
C13 C8 C9 C10 -1.0(2)
N1 C8 C9 C10 175.95(13)
C8 C9 C10 C11 0.3(2)
C9 C10 C11 C12 0.5(3)
C10 C11 C12 C13 -0.7(3)
C11 C12 C13 C8 0.0(3)
C9 C8 C13 C12 0.8(2)
N1 C8 C13 C12 -176.24(13)

loop_
_cod_related_entry_id
_cod_related_entry_database
_cod_related_entry_code
1 ChemSpider 191525
